data_4312180
loop_
_publ_author_name
'Koichiro Jitsukawa'
'Yoshiyuki Oka'
'Syuhei Yamaguchi'
'Hideki Masuda'

_publ_section_title
;
 Preparation, Structure Characterization, and Oxidation Activity of
 Ruthenium Complexes with Tripodal Ligands Bearing Noncovalent Interaction
 Sites
;
_journal_name_full 'Inorganic Chemistry'
_journal_page_first 8119
_journal_page_last 8129
_journal_paper_doi 10.1021/ic0494399
_journal_volume 43
_journal_year 2004
_chemical_formula_moiety 'C33 H57 Cl3 N7 O7 Ru '
_chemical_formula_sum 'C33 H57 Cl3 N7 O7 Ru'
_chemical_formula_weight 871.28
_space_group_IT_number 14
_symmetry_cell_setting monoclinic
_symmetry_Int_Tables_number 14
_symmetry_space_group_name_Hall '-P 2ybc'
_symmetry_space_group_name_H-M 'P 1 21/c 1'
_cell_angle_alpha 90
_cell_angle_beta 102.04(1)
_cell_angle_gamma 90
_cell_formula_units_Z 4
_cell_length_a 11.317(2)
_cell_length_b 16.462(2)
_cell_length_c 23.769(2)
_cell_measurement_temperature 273.2
_cell_volume 4330.8(10)
_computing_data_reduction 'teXsan Ver. 1.11'
_computing_publication_material 'teXsan Ver. 1.11'
_computing_structure_refinement 'teXsan Ver. 1.10'
_computing_structure_solution SIR92
_diffrn_measured_fraction_theta_full 1.0081
_diffrn_measured_fraction_theta_max 1.0081
_diffrn_radiation_type 'Mo K\a'
_diffrn_radiation_wavelength 0.7109
_diffrn_reflns_av_R_equivalents 0.043
_diffrn_reflns_limit_h_max 0
_diffrn_reflns_limit_h_min -13
_diffrn_reflns_limit_k_max 19
_diffrn_reflns_limit_k_min 0
_diffrn_reflns_limit_l_max 27
_diffrn_reflns_limit_l_min -26
_diffrn_reflns_number 7735
_diffrn_reflns_theta_full 24.28
_diffrn_reflns_theta_max 24.28
_exptl_absorpt_coefficient_mu 0.596
_exptl_absorpt_correction_type none
_exptl_crystal_colour unknown
_exptl_crystal_density_diffrn 1.336
_exptl_crystal_density_method 'not measured'
_exptl_crystal_description unknown
_exptl_crystal_size_max 0.000
_exptl_crystal_size_mid 0.000
_exptl_crystal_size_min 0.000
_refine_diff_density_max 1.37
_refine_diff_density_min -0.69
_refine_ls_extinction_method none
_refine_ls_goodness_of_fit_ref 2.241
_refine_ls_hydrogen_treatment noref
_refine_ls_number_parameters 468
_refine_ls_number_reflns 2693
_refine_ls_R_factor_gt 0.0916
_refine_ls_shift/su_max 1.7372
_refine_ls_structure_factor_coef Fsqd
_refine_ls_weighting_details 'w = 1/[\s^2^(Fo^2^) + (0.05000(Max(Fo^2^,0) + 2Fc^2^)/3)^2^]'
_refine_ls_weighting_scheme calc
_refine_ls_wR_factor_ref 0.2116
_reflns_number_gt 2693
_reflns_number_total 7066
_reflns_threshold_expression F^2^>2.0\s(F^2^)
_cod_data_source_file ic0494399si20040430_063507.cif
_cod_data_source_block RU3TNP
_cod_depositor_comments
;
The following automatic conversions were performed:
data name '_geom_hbond_site_distance_dh' replaced with
'_geom_hbond_distance_DH' as specified in the replacement file
'/home/antanas/src/cod-tools/trunk/data/replacement-values/replacement_tags.lst'.

data
name '_geom_hbond_site_distance_ha' replaced with
'_geom_hbond_distance_HA' as specified in the replacement file
'/home/antanas/src/cod-tools/trunk/data/replacement-values/replacement_tags.lst'.

data
name '_geom_hbond_site_distance_da' replaced with
'_geom_hbond_distance_DA' as specified in the replacement file
'/home/antanas/src/cod-tools/trunk/data/replacement-values/replacement_tags.lst'.

Automatic conversion script
Id: cif_correct_tags 5005 2017-03-03 11:38:54Z antanas 
;
_cod_original_cell_volume 4330(1)
_cod_original_formula_sum 'C33 H57 Cl3 N7 O7 Ru '
_cod_database_code 4312180

loop_
_symmetry_equiv_pos_as_xyz
x,y,z
-x,1/2+y,1/2-z
-x,-y,-z
x,1/2-y,1/2+z

loop_
_atom_site_label
_atom_site_type_symbol
_atom_site_fract_x
_atom_site_fract_y
_atom_site_fract_z
_atom_site_U_iso_or_equiv
_atom_site_adp_type
_atom_site_occupancy
_atom_site_calc_flag
_atom_site_refinement_flags
_atom_site_disorder_assembly
_atom_site_disorder_group
Ru(1) Ru 0.6913(1) 0.01700(9) 0.28203(7) 0.0397(4) Uani 1.00 d . . .
Cl(1) Cl 0.5569(4) -0.0238(3) 0.1924(2) 0.052(1) Uani 1.00 d . . .
Cl(2) Cl 0.7769(4) -0.1092(3) 0.2735(2) 0.055(2) Uani 1.00 d . . .
Cl(11) Cl 0.1345(5) -0.1334(4) 0.4469(2) 0.071(2) Uani 1.00 d . . .
O(1W) O 1.314(1) 0.1382(10) 0.4019(7) 0.138(6) Uani 1.00 d . . .
O(2W) O 1.221(1) 0.2959(7) 0.3621(5) 0.056(4) Uani 1.00 d . . .
O(11) O 0.104(2) -0.148(2) 0.3901(8) 0.24(1) Uani 1.00 d . . .
O(12) O 0.060(2) -0.093(2) 0.470(1) 0.29(1) Uani 1.00 d . . .
O(13) O 0.163(3) -0.058(2) 0.427(2) 0.23(2) Uani 0.50 d P . .
O(14) O 0.242(2) -0.155(2) 0.4775(9) 0.20(1) Uani 1.00 d . . .
O(15) O 0.074(3) -0.206(2) 0.451(2) 0.18(2) Uani 0.50 d P . .
O(16) O 0.129(2) 0.198(2) 0.451(1) 0.066(8) Uiso 0.50 d P . .
O(17) O 0.395(3) 0.248(2) 0.466(1) 0.10(1) Uiso 0.50 d P . .
N(1) N 0.812(1) 0.0398(8) 0.3569(6) 0.041(5) Uani 1.00 d . . .
N(2A) N 0.593(1) -0.0268(9) 0.3425(6) 0.047(5) Uani 1.00 d . . .
N(2B) N 0.827(1) 0.0764(8) 0.2485(6) 0.041(5) Uani 1.00 d . . .
N(2C) N 0.617(1) 0.1296(8) 0.3006(6) 0.039(5) Uani 1.00 d . . .
N(3A) N 0.399(1) -0.0315(10) 0.2850(6) 0.059(5) Uani 1.00 d . . .
N(3B) N 0.731(1) 0.1028(9) 0.1536(6) 0.049(5) Uani 1.00 d . . .
N(3C) N 0.460(1) 0.1460(9) 0.2216(7) 0.060(6) Uani 1.00 d . . .
C(1A) C 0.795(2) -0.022(1) 0.3980(7) 0.052(6) Uani 1.00 d . . .
C(1B) C 0.936(1) 0.037(1) 0.3442(8) 0.048(6) Uani 1.00 d . . .
C(1C) C 0.791(2) 0.122(1) 0.3784(8) 0.048(6) Uani 1.00 d . . .
C(2A) C 0.666(2) -0.033(1) 0.3961(7) 0.046(6) Uani 1.00 d . . .
C(2B) C 0.933(2) 0.084(1) 0.2903(8) 0.048(6) Uani 1.00 d . . .
C(2C) C 0.678(2) 0.159(1) 0.3539(7) 0.038(6) Uani 1.00 d . . .
C(3A) C 0.624(2) -0.046(1) 0.4441(8) 0.063(7) Uani 1.00 d . . .
C(3B) C 1.025(2) 0.130(1) 0.2851(9) 0.058(7) Uani 1.00 d . . .
C(3C) C 0.634(2) 0.219(1) 0.3811(8) 0.061(7) Uani 1.00 d . . .
C(4A) C 0.505(2) -0.062(1) 0.4403(9) 0.090(9) Uani 1.00 d . . .
C(4B) C 1.018(2) 0.174(1) 0.2318(9) 0.064(8) Uani 1.00 d . . .
C(4C) C 0.528(2) 0.260(1) 0.347(1) 0.096(9) Uani 1.00 d . . .
C(5A) C 0.433(2) -0.059(1) 0.3876(10) 0.077(8) Uani 1.00 d . . .
C(5B) C 0.926(2) 0.168(1) 0.1920(8) 0.057(7) Uani 1.00 d . . .
C(5C) C 0.472(2) 0.236(1) 0.2975(9) 0.076(7) Uani 1.00 d . . .
C(6A) C 0.471(2) -0.039(1) 0.3362(8) 0.056(7) Uani 1.00 d . . .
C(6B) C 0.825(2) 0.118(1) 0.1960(8) 0.050(6) Uani 1.00 d . . .
C(6C) C 0.515(2) 0.172(1) 0.2736(7) 0.042(6) Uani 1.00 d . . .
C(7A) C 0.269(2) -0.034(1) 0.2731(8) 0.062(7) Uani 1.00 d . . .
C(7B) C 0.714(2) 0.133(1) 0.0958(9) 0.067(7) Uani 1.00 d . . .
C(7C) C 0.345(2) 0.171(2) 0.189(1) 0.12(1) Uani 1.00 d . . .
C(8A) C 0.207(2) -0.106(1) 0.2364(9) 0.060(7) Uani 1.00 d . . .
C(8B) C 0.751(2) 0.071(2) 0.0524(9) 0.089(9) Uani 1.00 d . . .
C(8C) C 0.323(2) 0.185(1) 0.1284(8) 0.060(7) Uani 1.00 d . . .
C(9A) C 0.230(2) -0.098(2) 0.1744(9) 0.096(9) Uani 1.00 d . . .
C(9B) C 0.709(3) 0.107(2) -0.007(1) 0.16(1) Uani 1.00 d . . .
C(9C) C 0.341(3) 0.116(2) 0.098(1) 0.18(1) Uani 1.00 d . . .
C(10A) C 0.072(2) -0.104(2) 0.2368(10) 0.100(9) Uani 1.00 d . . .
C(10B) C 0.677(3) -0.006(2) 0.054(1) 0.15(1) Uani 1.00 d . . .
C(10C) C 0.197(2) 0.221(2) 0.109(1) 0.11(1) Uani 1.00 d . . .
C(11A) C 0.265(2) -0.183(1) 0.266(1) 0.092(9) Uani 1.00 d . . .
C(11B) C 0.880(3) 0.053(2) 0.067(1) 0.14(1) Uani 1.00 d . . .
C(11C) C 0.416(3) 0.249(2) 0.123(2) 0.22(2) Uani 1.00 d . . .
H(1) H 0 0 0 0 Uiso 1.00 calc . . .
H(2) H 0 0 0 0 Uiso 1.00 calc . . .
H(3) H 0 0 0 0 Uiso 1.00 calc . . .
H(4) H 0 0 0 0 Uiso 1.00 calc . . .
H(5) H 0 0 0 0 Uiso 1.00 calc . . .
H(6) H 0 0 0 0 Uiso 1.00 calc . . .
H(7) H 0 0 0 0 Uiso 1.00 calc . . .
H(8) H 0 0 0 0 Uiso 1.00 calc . . .
H(9) H 0 0 0 0 Uiso 1.00 calc . . .
H(10) H 0 0 0 0 Uiso 1.00 calc . . .
H(11) H 0 0 0 0 Uiso 1.00 calc . . .
H(12) H 0 0 0 0 Uiso 1.00 calc . . .
H(13) H 0 0 0 0 Uiso 1.00 calc . . .
H(14) H 0 0 0 0 Uiso 1.00 calc . . .
H(15) H 0 0 0 0 Uiso 1.00 calc . . .
H(16) H 0 0 0 0 Uiso 1.00 calc . . .
H(17) H 0 0 0 0 Uiso 1.00 calc . . .
H(18) H 0 0 0 0 Uiso 1.00 calc . . .
H(19) H 0 0 0 0 Uiso 1.00 calc . . .
H(20) H 0 0 0 0 Uiso 1.00 calc . . .
H(21) H 1 0 0 0 Uiso 1.00 calc . . .
H(22) H 1 0 0 0 Uiso 1.00 calc . . .
H(23) H 0 0 0 0 Uiso 1.00 calc . . .
H(24) H 0 0 0 0 Uiso 1.00 calc . . .
H(25) H 0 0 0 0 Uiso 1.00 calc . . .
H(26) H 0 0 0 0 Uiso 1.00 calc . . .
H(27) H 0 0 0 0 Uiso 1.00 calc . . .
H(28) H 0 0 0 0 Uiso 1.00 calc . . .
H(29) H 0 0 0 0 Uiso 1.00 calc . . .
H(30) H 0 0 0 0 Uiso 1.00 calc . . .
H(31) H 0 0 0 0 Uiso 1.00 calc . . .
H(32) H 0 0 0 0 Uiso 1.00 calc . . .
H(33) H 0 0 0 0 Uiso 1.00 calc . . .
H(34) H 0 0 0 0 Uiso 1.00 calc . . .
H(35) H 0 0 0 0 Uiso 1.00 calc . . .
H(36) H 0 0 0 0 Uiso 1.00 calc . . .
H(37) H 0 0 0 0 Uiso 1.00 calc . . .
H(38) H 0 0 0 0 Uiso 1.00 calc . . .
H(39) H 0 0 0 0 Uiso 1.00 calc . . .
H(40) H 0 0 0 0 Uiso 1.00 calc . . .
H(41) H 0 0 0 0 Uiso 1.00 calc . . .
H(42) H 0 0 0 0 Uiso 1.00 calc . . .
H(43) H 0 0 0 0 Uiso 1.00 calc . . .
H(44) H 0 0 0 0 Uiso 1.00 calc . . .
H(45) H 0 0 0 0 Uiso 1.00 calc . . .
H(46) H 0 0 0 0 Uiso 1.00 calc . . .
H(47) H 0 0 0 0 Uiso 1.00 calc . . .
H(48) H 0 0 0 0 Uiso 1.00 calc . . .
H(49) H 0 0 0 0 Uiso 1.00 calc . . .
H(50) H 0 0 0 0 Uiso 1.00 calc . . .
H(51) H 0 0 0 0 Uiso 1.00 calc . . .

loop_
_atom_site_aniso_label
_atom_site_aniso_U_11
_atom_site_aniso_U_22
_atom_site_aniso_U_33
_atom_site_aniso_U_12
_atom_site_aniso_U_13
_atom_site_aniso_U_23
Ru(1) 0.0392(8) 0.0364(8) 0.0437(8) -0.003(1) 0.0089(6) -0.005(1)
Cl(1) 0.050(3) 0.058(3) 0.049(3) -0.007(3) 0.011(2) -0.010(3)
Cl(2) 0.047(3) 0.049(3) 0.070(4) 0.000(3) 0.014(3) -0.008(3)
Cl(11) 0.061(4) 0.092(5) 0.059(4) 0.016(4) 0.010(3) 0.000(3)
O(1W) 0.09(1) 0.17(1) 0.12(1) -0.08(1) -0.064(10) 0.12(1)
O(2W) 0.045(8) 0.060(9) 0.058(8) -0.028(7) -0.003(7) -0.013(7)
O(11) 0.35(3) 0.26(3) 0.07(1) 0.04(2) -0.06(2) -0.08(2)
O(12) 0.23(2) 0.45(4) 0.18(2) 0.21(2) 0.01(2) -0.06(2)
O(13) 0.11(3) 0.13(3) 0.48(6) 0.02(2) 0.11(3) 0.17(3)
O(14) 0.09(1) 0.33(3) 0.19(2) 0.09(2) 0.03(1) 0.11(2)
O(15) 0.13(3) 0.16(3) 0.28(5) -0.07(2) 0.09(3) 0.10(3)
N(1) 0.036(9) 0.03(1) 0.052(10) 0.000(7) -0.003(8) 0.000(8)
N(2A) 0.051(9) 0.034(9) 0.057(9) 0.010(9) 0.015(8) 0.002(9)
N(2B) 0.037(9) 0.035(9) 0.056(10) 0.005(8) 0.020(8) -0.018(8)
N(2C) 0.040(9) 0.039(10) 0.042(10) -0.007(8) 0.013(8) -0.004(8)
N(3A) 0.043(9) 0.10(1) 0.036(9) -0.01(1) 0.014(7) 0.003(10)
N(3B) 0.05(1) 0.05(1) 0.049(10) -0.015(9) 0.005(8) 0.004(9)
N(3C) 0.06(1) 0.07(1) 0.05(1) 0.025(10) 0.002(9) -0.005(10)
C(1A) 0.05(1) 0.06(1) 0.04(1) 0.00(1) 0.006(10) 0.00(1)
C(1B) 0.03(1) 0.05(1) 0.06(1) -0.005(10) 0.002(10) 0.00(1)
C(1C) 0.04(1) 0.04(1) 0.05(1) 0.01(1) -0.01(1) -0.02(1)
C(2A) 0.06(1) 0.05(1) 0.03(1) -0.01(1) 0.015(10) 0.01(1)
C(2B) 0.02(1) 0.05(1) 0.07(1) 0.00(1) 0.01(1) -0.03(1)
C(2C) 0.04(1) 0.03(1) 0.05(1) -0.005(10) 0.003(10) -0.001(10)
C(3A) 0.06(1) 0.07(2) 0.06(1) -0.02(1) 0.02(1) -0.01(1)
C(3B) 0.05(1) 0.05(1) 0.07(2) -0.01(1) 0.01(1) -0.03(1)
C(3C) 0.08(2) 0.04(1) 0.06(1) 0.02(1) 0.03(1) -0.01(1)
C(4A) 0.11(2) 0.09(2) 0.07(2) 0.00(2) 0.01(2) 0.00(1)
C(4B) 0.05(1) 0.06(1) 0.09(2) -0.03(1) 0.00(1) -0.02(1)
C(4C) 0.10(2) 0.07(2) 0.15(2) 0.02(1) 0.07(1) -0.04(1)
C(5A) 0.05(1) 0.09(2) 0.11(2) 0.01(1) 0.05(1) 0.02(1)
C(5B) 0.05(1) 0.06(1) 0.06(1) -0.01(1) 0.03(1) 0.00(1)
C(5C) 0.08(2) 0.07(2) 0.06(1) 0.03(1) -0.01(1) -0.06(1)
C(6A) 0.06(1) 0.05(2) 0.08(1) -0.01(1) 0.050(10) 0.00(1)
C(6B) 0.08(1) 0.02(1) 0.06(1) 0.01(1) 0.04(1) -0.01(1)
C(6C) 0.04(1) 0.04(1) 0.04(1) 0.00(1) 0.00(1) 0.00(1)
C(7A) 0.05(1) 0.06(2) 0.08(1) 0.00(1) 0.033(10) 0.00(1)
C(7B) 0.10(2) 0.04(1) 0.06(1) -0.03(1) 0.02(1) -0.01(1)
C(7C) 0.09(2) 0.17(2) 0.09(2) 0.09(2) 0.01(1) 0.02(2)
C(8A) 0.06(1) 0.05(1) 0.08(2) -0.02(1) 0.03(1) 0.00(1)
C(8B) 0.13(2) 0.10(2) 0.05(2) -0.02(2) 0.03(1) 0.02(1)
C(8C) 0.05(1) 0.09(2) 0.04(1) 0.01(1) -0.01(1) 0.01(1)
C(9A) 0.07(2) 0.13(2) 0.08(2) -0.03(2) 0.00(1) 0.00(2)
C(9B) 0.29(4) 0.12(3) 0.08(2) -0.01(3) 0.07(2) 0.03(2)
C(9C) 0.29(4) 0.14(2) 0.07(2) 0.12(2) -0.07(2) -0.06(2)
C(10A) 0.06(1) 0.13(2) 0.11(2) -0.04(2) 0.02(1) -0.04(2)
C(10B) 0.27(3) 0.08(2) 0.12(2) -0.05(2) 0.10(2) -0.03(2)
C(10C) 0.09(2) 0.18(3) 0.06(2) 0.03(2) -0.03(1) 0.01(2)
C(11A) 0.11(2) 0.06(2) 0.12(2) 0.00(1) 0.06(2) 0.00(2)
C(11B) 0.13(2) 0.19(3) 0.10(2) 0.03(2) 0.04(2) -0.05(2)
C(11C) 0.16(3) 0.23(3) 0.23(4) -0.06(3) -0.04(3) 0.18(3)

loop_
_atom_type_symbol
_atom_type_description
_atom_type_scat_dispersion_real
_atom_type_scat_dispersion_imag
_atom_type_scat_source
Ru Ru -1.259 0.836
;International Tables for Crystallography
(1992, Vol. C, Tables 4.2.6.8 and 6.1.1.1)
;
N N 0.006 0.003
;International Tables for Crystallography
(1992, Vol. C, Tables 4.2.6.8 and 6.1.1.1)
;
C C 0.003 0.002
;International Tables for Crystallography
(1992, Vol. C, Tables 4.2.6.8 and 6.1.1.1)
;
H H 0.000 0.000
;International Tables for Crystallography
(1992, Vol. C, Table 6.1.1.2)
;
Cl Cl 0.148 0.159
;International Tables for Crystallography
(1992, Vol. C, Tables 4.2.6.8 and 6.1.1.1)
;
O O 0.011 0.006
;International Tables for Crystallography
(1992, Vol. C, Tables 4.2.6.8 and 6.1.1.1)
;

loop_
_geom_angle_atom_site_label_1
_geom_angle_atom_site_label_2
_geom_angle_atom_site_label_3
_geom_angle
_geom_angle_site_symmetry_1
_geom_angle_site_symmetry_2
_geom_angle_site_symmetry_3
_geom_angle_publ_flag
Cl(1) Ru(1) Cl(2) 82.7(2) . . . yes
Cl(1) Ru(1) N(1) 174.1(4) . . . yes
Cl(1) Ru(1) N(2A) 100.2(4) . . . yes
Cl(1) Ru(1) N(2B) 99.7(4) . . . yes
Cl(1) Ru(1) N(2C) 102.8(4) . . . yes
Cl(2) Ru(1) N(1) 91.4(4) . . . yes
Cl(2) Ru(1) N(2A) 92.5(4) . . . yes
Cl(2) Ru(1) N(2B) 91.8(4) . . . yes
Cl(2) Ru(1) N(2C) 173.1(4) . . . yes
N(1) Ru(1) N(2A) 79.8(5) . . . yes
N(1) Ru(1) N(2B) 80.5(6) . . . yes
N(1) Ru(1) N(2C) 83.1(5) . . . yes
N(2A) Ru(1) N(2B) 160.0(5) . . . yes
N(2A) Ru(1) N(2C) 82.5(5) . . . yes
N(2B) Ru(1) N(2C) 91.5(5) . . . yes
O(11) Cl(11) O(12) 118(1) . . . yes
O(11) Cl(11) O(13) 81(2) . . . yes
O(11) Cl(11) O(14) 120(1) . . . yes
O(11) Cl(11) O(15) 83(2) . . . yes
O(12) Cl(11) O(13) 84(2) . . . yes
O(12) Cl(11) O(14) 120(1) . . . yes
O(12) Cl(11) O(15) 92(2) . . . yes
O(13) Cl(11) O(14) 99(1) . . . yes
O(13) Cl(11) O(15) 160(2) . . . yes
O(14) Cl(11) O(15) 98(1) . . . yes
Ru(1) N(1) C(1A) 107.3(10) . . . yes
Ru(1) N(1) C(1B) 107(1) . . . yes
Ru(1) N(1) C(1C) 110.1(10) . . . yes
C(1A) N(1) C(1B) 112(1) . . . yes
C(1A) N(1) C(1C) 110(1) . . . yes
C(1B) N(1) C(1C) 108(1) . . . yes
Ru(1) N(2A) C(2A) 110(1) . . . yes
Ru(1) N(2A) C(6A) 129(1) . . . yes
C(2A) N(2A) C(6A) 119(1) . . . yes
Ru(1) N(2B) C(2B) 111(1) . . . yes
Ru(1) N(2B) C(6B) 132(1) . . . yes
C(2B) N(2B) C(6B) 116(1) . . . yes
Ru(1) N(2C) C(2C) 110(1) . . . yes
Ru(1) N(2C) C(6C) 132(1) . . . yes
C(2C) N(2C) C(6C) 116(1) . . . yes
C(6A) N(3A) C(7A) 125(1) . . . yes
C(6B) N(3B) C(7B) 126(1) . . . yes
C(6C) N(3C) C(7C) 127(1) . . . yes
N(1) C(1A) C(2A) 109(1) . . . yes
N(1) C(1B) C(2B) 107(1) . . . yes
N(1) C(1C) C(2C) 116(1) . . . yes
N(2A) C(2A) C(1A) 115(1) . . . yes
N(2A) C(2A) C(3A) 122(1) . . . yes
C(1A) C(2A) C(3A) 121(1) . . . yes
N(2B) C(2B) C(1B) 115(1) . . . yes
N(2B) C(2B) C(3B) 124(1) . . . yes
C(1B) C(2B) C(3B) 120(1) . . . yes
N(2C) C(2C) C(1C) 116(1) . . . yes
N(2C) C(2C) C(3C) 122(1) . . . yes
C(1C) C(2C) C(3C) 120(1) . . . yes
C(2A) C(3A) C(4A) 120(1) . . . yes
C(2B) C(3B) C(4B) 118(1) . . . yes
C(2C) C(3C) C(4C) 114(1) . . . yes
C(3A) C(4A) C(5A) 116(2) . . . yes
C(3B) C(4B) C(5B) 120(1) . . . yes
C(3C) C(4C) C(5C) 124(1) . . . yes
C(4A) C(5A) C(6A) 125(1) . . . yes
C(4B) C(5B) C(6B) 123(1) . . . yes
C(4C) C(5C) C(6C) 118(1) . . . yes
N(2A) C(6A) N(3A) 119(1) . . . yes
N(2A) C(6A) C(5A) 114(1) . . . yes
N(3A) C(6A) C(5A) 125(1) . . . yes
N(2B) C(6B) N(3B) 116(1) . . . yes
N(2B) C(6B) C(5B) 117(1) . . . yes
N(3B) C(6B) C(5B) 125(1) . . . yes
N(2C) C(6C) N(3C) 117(1) . . . yes
N(2C) C(6C) C(5C) 122(1) . . . yes
N(3C) C(6C) C(5C) 119(1) . . . yes
N(3A) C(7A) C(8A) 117(1) . . . yes
N(3B) C(7B) C(8B) 113(1) . . . yes
N(3C) C(7C) C(8C) 122(1) . . . yes
C(7A) C(8A) C(9A) 108(1) . . . yes
C(7A) C(8A) C(10A) 108(1) . . . yes
C(7A) C(8A) C(11A) 106(1) . . . yes
C(9A) C(8A) C(10A) 111(1) . . . yes
C(9A) C(8A) C(11A) 111(1) . . . yes
C(10A) C(8A) C(11A) 110(1) . . . yes
C(7B) C(8B) C(9B) 107(2) . . . yes
C(7B) C(8B) C(10B) 107(1) . . . yes
C(7B) C(8B) C(11B) 111(2) . . . yes
C(9B) C(8B) C(10B) 106(2) . . . yes
C(9B) C(8B) C(11B) 113(2) . . . yes
C(10B) C(8B) C(11B) 110(2) . . . yes
C(7C) C(8C) C(9C) 111(2) . . . yes
C(7C) C(8C) C(10C) 109(1) . . . yes
C(7C) C(8C) C(11C) 102(2) . . . yes
C(9C) C(8C) C(10C) 113(2) . . . yes
C(9C) C(8C) C(11C) 110(2) . . . yes
C(10C) C(8C) C(11C) 109(2) . . . yes

loop_
_geom_bond_atom_site_label_1
_geom_bond_atom_site_label_2
_geom_bond_distance
_geom_bond_site_symmetry_1
_geom_bond_site_symmetry_2
_geom_bond_publ_flag
Ru(1) Cl(1) 2.439(4) . . yes
Ru(1) Cl(2) 2.319(5) . . yes
Ru(1) N(1) 2.04(1) . . yes
Ru(1) N(2A) 2.12(1) . . yes
Ru(1) N(2B) 2.11(1) . . yes
Ru(1) N(2C) 2.12(1) . . yes
Cl(11) O(11) 1.34(2) . . yes
Cl(11) O(12) 1.29(2) . . yes
Cl(11) O(13) 1.39(3) . . yes
Cl(11) O(14) 1.33(2) . . yes
Cl(11) O(15) 1.39(3) . . yes
N(1) C(1A) 1.45(2) . . yes
N(1) C(1B) 1.49(2) . . yes
N(1) C(1C) 1.48(2) . . yes
N(2A) C(2A) 1.37(2) . . yes
N(2A) C(6A) 1.37(2) . . yes
N(2B) C(2B) 1.39(2) . . yes
N(2B) C(6B) 1.41(2) . . yes
N(2C) C(2C) 1.39(2) . . yes
N(2C) C(6C) 1.39(2) . . yes
N(3A) C(6A) 1.32(2) . . yes
N(3A) C(7A) 1.44(2) . . yes
N(3B) C(6B) 1.32(2) . . yes
N(3B) C(7B) 1.43(2) . . yes
N(3C) C(6C) 1.34(2) . . yes
N(3C) C(7C) 1.42(2) . . yes
C(1A) C(2A) 1.46(2) . . yes
C(1B) C(2B) 1.49(2) . . yes
C(1C) C(2C) 1.43(2) . . yes
C(2A) C(3A) 1.34(2) . . yes
C(2B) C(3B) 1.31(2) . . yes
C(2C) C(3C) 1.34(2) . . yes
C(3A) C(4A) 1.36(3) . . yes
C(3B) C(4B) 1.45(3) . . yes
C(3C) C(4C) 1.46(3) . . yes
C(4A) C(5A) 1.35(3) . . yes
C(4B) C(5B) 1.25(2) . . yes
C(4C) C(5C) 1.27(3) . . yes
C(5A) C(6A) 1.41(2) . . yes
C(5B) C(6B) 1.43(2) . . yes
C(5C) C(6C) 1.34(2) . . yes
C(7A) C(8A) 1.54(2) . . yes
C(7B) C(8B) 1.56(3) . . yes
C(7C) C(8C) 1.44(3) . . yes
C(8A) C(9A) 1.56(3) . . yes
C(8A) C(10A) 1.53(3) . . yes
C(8A) C(11A) 1.53(3) . . yes
C(8B) C(9B) 1.52(3) . . yes
C(8B) C(10B) 1.53(3) . . yes
C(8B) C(11B) 1.46(3) . . yes
C(8C) C(9C) 1.40(3) . . yes
C(8C) C(10C) 1.52(3) . . yes
C(8C) C(11C) 1.52(3) . . yes

loop_
_geom_hbond_atom_site_label_D
_geom_hbond_atom_site_label_H
_geom_hbond_atom_site_label_A
_geom_hbond_site_symmetry_D
_geom_hbond_site_symmetry_H
_geom_hbond_site_symmetry_A
_geom_hbond_distance_DH
_geom_hbond_distance_HA
_geom_hbond_distance_DA
_geom_hbond_angle_DHA
_geom_hbond_publ_flag
N(3A) H(1) Cl(1) . . . 0.985 2.159 3.11(1) 162.873 no
N(3A) H(1) N(2C) . . . 0.985 3.263 3.59(2) 101.412 no
N(3A) H(1) N(3C) . . . 0.985 2.863 3.42(2) 116.802 no
N(3B) H(18) Cl(1) . . . 1.006 2.151 3.14(1) 166.404 no
N(3C) H(35) Cl(1) . . . 0.985 2.257 3.13(1) 147.885 no

loop_
_geom_torsion_atom_site_label_1
_geom_torsion_atom_site_label_2
_geom_torsion_atom_site_label_3
_geom_torsion_atom_site_label_4
_geom_torsion
_geom_torsion_site_symmetry_1
_geom_torsion_site_symmetry_2
_geom_torsion_site_symmetry_3
_geom_torsion_site_symmetry_4
_geom_torsion_publ_flag
Ru(1) N(1) C(1A) C(2A) -45(1) . . . . yes
Ru(1) N(1) C(1B) C(2B) 45(1) . . . . yes
Ru(1) N(1) C(1C) C(2C) 16(1) . . . . yes
Ru(1) N(2A) C(2A) C(1A) -9(1) . . . . yes
Ru(1) N(2A) C(2A) C(3A) 168(1) . . . . yes
Ru(1) N(2A) C(6A) N(3A) 7(2) . . . . yes
Ru(1) N(2A) C(6A) C(5A) -171(1) . . . . yes
Ru(1) N(2B) C(2B) C(1B) 10(1) . . . . yes
Ru(1) N(2B) C(2B) C(3B) -167(1) . . . . yes
Ru(1) N(2B) C(6B) N(3B) -18(2) . . . . yes
Ru(1) N(2B) C(6B) C(5B) 165(1) . . . . yes
Ru(1) N(2C) C(2C) C(1C) 15(1) . . . . yes
Ru(1) N(2C) C(2C) C(3C) -166(1) . . . . yes
Ru(1) N(2C) C(6C) N(3C) -11(2) . . . . yes
Ru(1) N(2C) C(6C) C(5C) 168(1) . . . . yes
Cl(1) Ru(1) N(1) C(1A) -59(4) . . . . yes
Cl(1) Ru(1) N(1) C(1B) 61(4) . . . . yes
Cl(1) Ru(1) N(1) C(1C) 179(3) . . . . yes
Cl(1) Ru(1) N(2A) C(2A) 161(1) . . . . yes
Cl(1) Ru(1) N(2A) C(6A) -26(1) . . . . yes
Cl(1) Ru(1) N(2B) C(2B) -161(1) . . . . yes
Cl(1) Ru(1) N(2B) C(6B) 28(1) . . . . yes
Cl(1) Ru(1) N(2C) C(2C) 174(1) . . . . yes
Cl(1) Ru(1) N(2C) C(6C) 3(1) . . . . yes
Cl(2) Ru(1) N(1) C(1A) -61(1) . . . . yes
Cl(2) Ru(1) N(1) C(1B) 59.8(10) . . . . yes
Cl(2) Ru(1) N(1) C(1C) 178(1) . . . . yes
Cl(2) Ru(1) N(2A) C(2A) 78(1) . . . . yes
Cl(2) Ru(1) N(2A) C(6A) -109(1) . . . . yes
Cl(2) Ru(1) N(2B) C(2B) -78(1) . . . . yes
Cl(2) Ru(1) N(2B) C(6B) 110(1) . . . . yes
Cl(2) Ru(1) N(2C) C(2C) 32(3) . . . . yes
Cl(2) Ru(1) N(2C) C(6C) -138(2) . . . . yes
N(1) Ru(1) N(2A) C(2A) -12(1) . . . . yes
N(1) Ru(1) N(2A) C(6A) 159(1) . . . . yes
N(1) Ru(1) N(2B) C(2B) 12(1) . . . . yes
N(1) Ru(1) N(2B) C(6B) -157(1) . . . . yes
N(1) Ru(1) N(2C) C(2C) -4(1) . . . . yes
N(1) Ru(1) N(2C) C(6C) -175(1) . . . . yes
N(1) C(1A) C(2A) N(2A) 36(2) . . . . yes
N(1) C(1A) C(2A) C(3A) -141(1) . . . . yes
N(1) C(1B) C(2B) N(2B) -37(1) . . . . yes
N(1) C(1B) C(2B) C(3B) 141(1) . . . . yes
N(1) C(1C) C(2C) N(2C) -21(2) . . . . yes
N(1) C(1C) C(2C) C(3C) 159(1) . . . . yes
N(2A) Ru(1) N(1) C(1A) 31(1) . . . . yes
N(2A) Ru(1) N(1) C(1B) 151(1) . . . . yes
N(2A) Ru(1) N(1) C(1C) -89(1) . . . . yes
N(2A) Ru(1) N(2B) C(2B) 23(2) . . . . yes
N(2A) Ru(1) N(2B) C(6B) -146(1) . . . . yes
N(2A) Ru(1) N(2C) C(2C) 75(1) . . . . yes
N(2A) Ru(1) N(2C) C(6C) -95(1) . . . . yes
N(2A) C(2A) C(3A) C(4A) 6(3) . . . . yes
N(2A) C(6A) N(3A) C(7A) -173(1) . . . . yes
N(2A) C(6A) C(5A) C(4A) 3(3) . . . . yes
N(2B) Ru(1) N(1) C(1A) -152(1) . . . . yes
N(2B) Ru(1) N(1) C(1B) -31.8(10) . . . . yes
N(2B) Ru(1) N(1) C(1C) 86(1) . . . . yes
N(2B) Ru(1) N(2A) C(2A) -23(2) . . . . yes
N(2B) Ru(1) N(2A) C(6A) 148(1) . . . . yes
N(2B) Ru(1) N(2C) C(2C) -84(1) . . . . yes
N(2B) Ru(1) N(2C) C(6C) 103(1) . . . . yes
N(2B) C(2B) C(3B) C(4B) -1(2) . . . . yes
N(2B) C(6B) N(3B) C(7B) -175(1) . . . . yes
N(2B) C(6B) C(5B) C(4B) 2(2) . . . . yes
N(2C) Ru(1) N(1) C(1A) 114(1) . . . . yes
N(2C) Ru(1) N(1) C(1B) -124(1) . . . . yes
N(2C) Ru(1) N(1) C(1C) -5(1) . . . . yes
N(2C) Ru(1) N(2A) C(2A) -96(1) . . . . yes
N(2C) Ru(1) N(2A) C(6A) 75(1) . . . . yes
N(2C) Ru(1) N(2B) C(2B) 95(1) . . . . yes
N(2C) Ru(1) N(2B) C(6B) -75(1) . . . . yes
N(2C) C(2C) C(3C) C(4C) -8(2) . . . . yes
N(2C) C(6C) N(3C) C(7C) 169(1) . . . . yes
N(2C) C(6C) C(5C) C(4C) 0(3) . . . . yes
N(3A) C(6A) N(2A) C(2A) 178(1) . . . . yes
N(3A) C(6A) C(5A) C(4A) -175(2) . . . . yes
N(3A) C(7A) C(8A) C(9A) -66(2) . . . . yes
N(3A) C(7A) C(8A) C(10A) 171(1) . . . . yes
N(3A) C(7A) C(8A) C(11A) 53(2) . . . . yes
N(3B) C(6B) N(2B) C(2B) 171(1) . . . . yes
N(3B) C(6B) C(5B) C(4B) -173(1) . . . . yes
N(3B) C(7B) C(8B) C(9B) 171(1) . . . . yes
N(3B) C(7B) C(8B) C(10B) 57(2) . . . . yes
N(3B) C(7B) C(8B) C(11B) -63(2) . . . . yes
N(3C) C(6C) N(2C) C(2C) 177(1) . . . . yes
N(3C) C(6C) C(5C) C(4C) -179(2) . . . . yes
N(3C) C(7C) C(8C) C(9C) 61(3) . . . . yes
N(3C) C(7C) C(8C) C(10C) -172(2) . . . . yes
N(3C) C(7C) C(8C) C(11C) -56(3) . . . . yes
C(1A) N(1) C(1B) C(2B) 163(1) . . . . yes
C(1A) N(1) C(1C) C(2C) -102(1) . . . . yes
C(1A) C(2A) N(2A) C(6A) 177(1) . . . . yes
C(1A) C(2A) C(3A) C(4A) -175(1) . . . . yes
C(1B) N(1) C(1A) C(2A) -163(1) . . . . yes
C(1B) N(1) C(1C) C(2C) 133(1) . . . . yes
C(1B) C(2B) N(2B) C(6B) -177(1) . . . . yes
C(1B) C(2B) C(3B) C(4B) 179(1) . . . . yes
C(1C) N(1) C(1A) C(2A) 74(1) . . . . yes
C(1C) N(1) C(1B) C(2B) -73(1) . . . . yes
C(1C) C(2C) N(2C) C(6C) -172(1) . . . . yes
C(1C) C(2C) C(3C) C(4C) 170(1) . . . . yes
C(2A) N(2A) C(6A) C(5A) 0(2) . . . . yes
C(2A) C(3A) C(4A) C(5A) -3(3) . . . . yes
C(2B) N(2B) C(6B) C(5B) -4(2) . . . . yes
C(2B) C(3B) C(4B) C(5B) 0(3) . . . . yes
C(2C) N(2C) C(6C) C(5C) -2(2) . . . . yes
C(2C) C(3C) C(4C) C(5C) 6(3) . . . . yes
C(3A) C(2A) N(2A) C(6A) -3(2) . . . . yes
C(3A) C(4A) C(5A) C(6A) -1(3) . . . . yes
C(3B) C(2B) N(2B) C(6B) 4(2) . . . . yes
C(3B) C(4B) C(5B) C(6B) 0(3) . . . . yes
C(3C) C(2C) N(2C) C(6C) 6(2) . . . . yes
C(3C) C(4C) C(5C) C(6C) -2(3) . . . . yes
C(5A) C(6A) N(3A) C(7A) 5(3) . . . . yes
C(5B) C(6B) N(3B) C(7B) 0(2) . . . . yes
C(5C) C(6C) N(3C) C(7C) -10(3) . . . . yes
C(6A) N(3A) C(7A) C(8A) -114(2) . . . . yes
C(6B) N(3B) C(7B) C(8B) 97(2) . . . . yes
C(6C) N(3C) C(7C) C(8C) 138(2) . . . . yes
C(6C) N(3C) C(7C) C(8C) 138(2) . . . . yes
